data_7025847
loop_
_publ_author_name
'Clark, Lawrence'
'Deacon, Glen B.'
'Forsyth, Craig M.'
'Junk, Peter C.'
'Mountford, Philip'
'Townley, Josh P.'

_publ_section_title
;
 Low-coordinate rare-earth complexes of the asymmetric
 2,4-di-tert-butylphenolate ligand prepared by redox
 transmetallation/protolysis reactions, and their reactivity towards
 ring-opening polymerisation.
;
_journal_issue 29
_journal_name_full 'Dalton transactions (Cambridge, England : 2003)'
_journal_page_first 6693
_journal_page_last 6704
_journal_paper_doi 10.1039/c0dt00023j
_journal_volume 39
_journal_year 2010
_chemical_formula_moiety 'C54 H87 Nd O6'
_chemical_formula_sum 'C54 H87 Nd O6'
_chemical_formula_weight 976.48
_chemical_name_systematic
;
?
;
_space_group_IT_number 14
_symmetry_cell_setting monoclinic
_symmetry_space_group_name_Hall '-P 2ybc'
_symmetry_space_group_name_H-M 'P 1 21/c 1'
_atom_sites_solution_hydrogens geom
_atom_sites_solution_primary direct
_atom_sites_solution_secondary difmap
_audit_creation_method SHELXL-97
_cell_angle_alpha 90.00
_cell_angle_beta 93.238(1)
_cell_angle_gamma 90.00
_cell_formula_units_Z 8
_cell_length_a 19.5150(4)
_cell_length_b 28.1539(7)
_cell_length_c 19.4626(5)
_cell_measurement_reflns_used 9764
_cell_measurement_temperature 123(2)
_cell_measurement_theta_max 30.05
_cell_measurement_theta_min 2.21
_cell_volume 10676.1(4)
_computing_cell_refinement 'DENZO SMN'
_computing_data_collection COLLECT
_computing_data_reduction 'DENZO SMN and Scalepack'
_computing_molecular_graphics X-Seed
_computing_publication_material CIFTAB
_computing_structure_refinement 'SHELXL-97 (Sheldrick, 1997)'
_computing_structure_solution 'SHELXS-97 (Sheldrick, 1990)'
_diffrn_ambient_temperature 123(2)
_diffrn_measured_fraction_theta_full 0.996
_diffrn_measured_fraction_theta_max 0.996
_diffrn_measurement_device_type 'Nonius KAPPA CCD'
_diffrn_measurement_method 'thin slice phi and omega scans'
_diffrn_radiation_monochromator graphite
_diffrn_radiation_source 'fine-focus sealed tube'
_diffrn_radiation_type MoK\a
_diffrn_radiation_wavelength 0.71073
_diffrn_reflns_av_R_equivalents 0.0562
_diffrn_reflns_av_sigmaI/netI 0.0496
_diffrn_reflns_limit_h_max 19
_diffrn_reflns_limit_h_min -25
_diffrn_reflns_limit_k_max 36
_diffrn_reflns_limit_k_min -36
_diffrn_reflns_limit_l_max 25
_diffrn_reflns_limit_l_min -25
_diffrn_reflns_number 117868
_diffrn_reflns_theta_full 27.50
_diffrn_reflns_theta_max 27.50
_diffrn_reflns_theta_min 1.45
_diffrn_standards_number 0
_exptl_absorpt_coefficient_mu 1.017
_exptl_absorpt_correction_T_max 0.92
_exptl_absorpt_correction_T_min 0.71
_exptl_absorpt_correction_type multi-scan
_exptl_absorpt_process_details SORTAV
_exptl_crystal_colour blue
_exptl_crystal_density_diffrn 1.215
_exptl_crystal_density_method 'not measured'
_exptl_crystal_description block
_exptl_crystal_F_000 4152
_exptl_crystal_size_max 0.25
_exptl_crystal_size_mid 0.20
_exptl_crystal_size_min 0.08
_refine_diff_density_max 1.165
_refine_diff_density_min -1.348
_refine_diff_density_rms 0.091
_refine_ls_extinction_method none
_refine_ls_goodness_of_fit_ref 1.125
_refine_ls_hydrogen_treatment constr
_refine_ls_matrix_type full
_refine_ls_number_parameters 1176
_refine_ls_number_reflns 24463
_refine_ls_number_restraints 1
_refine_ls_restrained_S_all 1.125
_refine_ls_R_factor_all 0.0593
_refine_ls_R_factor_gt 0.0447
_refine_ls_shift/su_max 0.004
_refine_ls_shift/su_mean 0.000
_refine_ls_structure_factor_coef Fsqd
_refine_ls_weighting_details 'calc w=1/[\s^2^(Fo^2^)+(0.0219P)^2^+11.8698P] where P=(Fo^2^+2Fc^2^)/3'
_refine_ls_weighting_scheme calc
_refine_ls_wR_factor_gt 0.0763
_refine_ls_wR_factor_ref 0.0807
_reflns_number_gt 20451
_reflns_number_total 24463
_reflns_threshold_expression >2sigma(I)
_cod_data_source_file c0dt00023j.txt
_cod_data_source_block josh03
_cod_original_sg_symbol_H-M 'P 21/c'
_cod_database_code 7025847

loop_
_symmetry_equiv_pos_as_xyz
'x, y, z'
'-x, y+1/2, -z+1/2'
'-x, -y, -z'
'x, -y-1/2, z-1/2'

loop_
_atom_site_label
_atom_site_type_symbol
_atom_site_fract_x
_atom_site_fract_y
_atom_site_fract_z
_atom_site_U_iso_or_equiv
_atom_site_adp_type
_atom_site_occupancy
_atom_site_symmetry_multiplicity
_atom_site_calc_flag
_atom_site_refinement_flags
_atom_site_disorder_assembly
_atom_site_disorder_group
Nd1 Nd 0.274646(8) 0.328163(5) 0.976932(8) 0.01193(4) Uani 1 1 d . . .
Nd2 Nd 0.247133(7) 0.581399(5) 0.478517(8) 0.01194(4) Uani 1 1 d . B .
O1 O 0.33395(10) 0.27494(7) 0.92193(10) 0.0179(4) Uani 1 1 d . . .
O2 O 0.25396(11) 0.40442(7) 0.96515(11) 0.0201(5) Uani 1 1 d . . .
O3 O 0.18895(10) 0.28949(8) 1.02059(11) 0.0195(5) Uani 1 1 d . . .
O4 O 0.32271(11) 0.31575(8) 1.09933(10) 0.0212(5) Uani 1 1 d . . .
O5 O 0.39764(10) 0.36211(8) 0.98521(11) 0.0215(5) Uani 1 1 d . . .
O6 O 0.20874(11) 0.32391(8) 0.86318(10) 0.0236(5) Uani 1 1 d . . .
O7 O 0.18576(10) 0.53415(7) 0.40836(11) 0.0198(5) Uani 1 1 d . . .
O8 O 0.23660(10) 0.65592(7) 0.50831(11) 0.0187(5) Uani 1 1 d . . .
O9 O 0.29964(10) 0.54044(7) 0.56359(10) 0.0176(4) Uani 1 1 d . . .
O10 O 0.14067(10) 0.57111(8) 0.54352(11) 0.0221(5) Uani 1 1 d . . .
O11 O 0.36803(10) 0.57437(8) 0.43907(12) 0.0230(5) Uani 1 1 d . . .
O12 O 0.25619(12) 0.62305(8) 0.36268(11) 0.0248(5) Uani 1 1 d . . .
C1 C 0.37792(15) 0.26746(10) 0.87315(15) 0.0153(6) Uani 1 1 d . . .
C2 C 0.41316(14) 0.22360(10) 0.86745(14) 0.0126(6) Uani 1 1 d . . .
C3 C 0.45998(14) 0.21971(11) 0.81599(15) 0.0154(6) Uani 1 1 d . . .
H3 H 0.4840 0.1905 0.8122 0.018 Uiso 1 1 calc R . .
C4 C 0.47372(15) 0.25584(11) 0.76985(15) 0.0188(7) Uani 1 1 d . . .
C5 C 0.43713(17) 0.29792(12) 0.77584(17) 0.0251(7) Uani 1 1 d . . .
H5 H 0.4445 0.3233 0.7450 0.030 Uiso 1 1 calc R . .
C6 C 0.39040(17) 0.30338(11) 0.82583(16) 0.0226(7) Uani 1 1 d . . .
H6 H 0.3659 0.3324 0.8282 0.027 Uiso 1 1 calc R . .
C7 C 0.39821(15) 0.18240(10) 0.91557(14) 0.0143(6) Uani 1 1 d . . .
C8 C 0.41689(16) 0.19625(11) 0.99073(15) 0.0206(7) Uani 1 1 d . . .
H8A H 0.4058 0.1699 1.0211 0.031 Uiso 1 1 calc R . .
H8B H 0.3907 0.2245 1.0027 0.031 Uiso 1 1 calc R . .
H8C H 0.4661 0.2032 0.9963 0.031 Uiso 1 1 calc R . .
C9 C 0.32175(15) 0.16913(11) 0.90776(15) 0.0198(6) Uani 1 1 d . . .
H9A H 0.3099 0.1601 0.8599 0.030 Uiso 1 1 calc R . .
H9B H 0.2939 0.1964 0.9202 0.030 Uiso 1 1 calc R . .
H9C H 0.3127 0.1424 0.9381 0.030 Uiso 1 1 calc R . .
C10 C 0.43922(17) 0.13783(11) 0.89988(17) 0.0252(7) Uani 1 1 d . . .
H10E H 0.4279 0.1278 0.8524 0.038 Uiso 1 1 calc R . .
H10F H 0.4276 0.1124 0.9315 0.038 Uiso 1 1 calc R . .
H10G H 0.4884 0.1448 0.9057 0.038 Uiso 1 1 calc R . .
C11 C 0.52718(16) 0.25149(13) 0.71509(16) 0.0233(7) Uani 1 1 d . . .
C12 C 0.55807(17) 0.20155(14) 0.71217(18) 0.0320(9) Uani 1 1 d . . .
H12A H 0.5908 0.2003 0.6758 0.048 Uiso 1 1 calc R . .
H12B H 0.5213 0.1784 0.7023 0.048 Uiso 1 1 calc R . .
H12C H 0.5818 0.1940 0.7565 0.048 Uiso 1 1 calc R . .
C13 C 0.49380(17) 0.26316(14) 0.64374(16) 0.0300(8) Uani 1 1 d . . .
H13A H 0.5283 0.2608 0.6092 0.045 Uiso 1 1 calc R . .
H13B H 0.4753 0.2955 0.6439 0.045 Uiso 1 1 calc R . .
H13C H 0.4565 0.2406 0.6326 0.045 Uiso 1 1 calc R . .
C14 C 0.58544(18) 0.28708(15) 0.73071(19) 0.0389(10) Uani 1 1 d . . .
H14A H 0.6079 0.2799 0.7758 0.058 Uiso 1 1 calc R . .
H14B H 0.5666 0.3193 0.7310 0.058 Uiso 1 1 calc R . .
H14C H 0.6190 0.2847 0.6953 0.058 Uiso 1 1 calc R . .
C15 C 0.25499(15) 0.44793(11) 0.93720(15) 0.0176(6) Uani 1 1 d . . .
C16 C 0.23256(15) 0.48890(11) 0.97174(15) 0.0173(6) Uani 1 1 d . . .
C17 C 0.23626(15) 0.53220(11) 0.93748(16) 0.0200(7) Uani 1 1 d . . .
H17 H 0.2203 0.5596 0.9601 0.024 Uiso 1 1 calc R . .
C18 C 0.26171(14) 0.53833(11) 0.87240(15) 0.0171(6) Uani 1 1 d . . .
C19 C 0.28376(15) 0.49763(11) 0.84006(16) 0.0190(7) Uani 1 1 d . . .
H19 H 0.3018 0.4999 0.7959 0.023 Uiso 1 1 calc R . .
C20 C 0.27968(15) 0.45352(11) 0.87161(15) 0.0193(7) Uani 1 1 d . . .
H20 H 0.2942 0.4262 0.8478 0.023 Uiso 1 1 calc R . .
C21 C 0.20581(19) 0.48541(12) 1.04410(17) 0.0289(8) Uani 1 1 d . . .
C22 C 0.1416(2) 0.45415(14) 1.0429(2) 0.0409(10) Uani 1 1 d . . .
H22A H 0.1511 0.4238 1.0206 0.061 Uiso 1 1 calc R . .
H22B H 0.1038 0.4703 1.0173 0.061 Uiso 1 1 calc R . .
H22C H 0.1290 0.4483 1.0902 0.061 Uiso 1 1 calc R . .
C23 C 0.2616(2) 0.46472(14) 1.09370(18) 0.0424(10) Uani 1 1 d . . .
H23A H 0.2450 0.4638 1.1403 0.064 Uiso 1 1 calc R . .
H23B H 0.3027 0.4846 1.0934 0.064 Uiso 1 1 calc R . .
H23C H 0.2727 0.4324 1.0792 0.064 Uiso 1 1 calc R . .
C24 C 0.1863(2) 0.53397(14) 1.07304(19) 0.0452(11) Uani 1 1 d . . .
H24A H 0.1696 0.5298 1.1192 0.068 Uiso 1 1 calc R . .
H24B H 0.1502 0.5484 1.0429 0.068 Uiso 1 1 calc R . .
H24C H 0.2267 0.5547 1.0755 0.068 Uiso 1 1 calc R . .
C25 C 0.26402(16) 0.58764(11) 0.84004(16) 0.0210(7) Uani 1 1 d . . .
C26 C 0.3003(2) 0.62275(14) 0.8900(2) 0.0433(10) Uani 1 1 d . . .
H26A H 0.3479 0.6125 0.8999 0.065 Uiso 1 1 calc R . .
H26B H 0.2764 0.6237 0.9329 0.065 Uiso 1 1 calc R . .
H26C H 0.2999 0.6545 0.8692 0.065 Uiso 1 1 calc R . .
C27 C 0.19086(17) 0.60576(12) 0.82306(18) 0.0279(8) Uani 1 1 d . . .
H27A H 0.1928 0.6380 0.8043 0.042 Uiso 1 1 calc R . .
H27B H 0.1654 0.6061 0.8650 0.042 Uiso 1 1 calc R . .
H27C H 0.1677 0.5847 0.7890 0.042 Uiso 1 1 calc R . .
C28 C 0.30053(19) 0.58769(13) 0.7730(2) 0.0365(9) Uani 1 1 d . . .
H28A H 0.3476 0.5760 0.7816 0.055 Uiso 1 1 calc R . .
H28B H 0.3017 0.6201 0.7547 0.055 Uiso 1 1 calc R . .
H28C H 0.2759 0.5670 0.7395 0.055 Uiso 1 1 calc R . .
C29 C 0.13935(14) 0.28465(10) 1.06542(15) 0.0145(6) Uani 1 1 d . . .
C30 C 0.10258(14) 0.24156(10) 1.07303(14) 0.0135(6) Uani 1 1 d . . .
C31 C 0.05166(14) 0.24148(10) 1.12044(14) 0.0146(6) Uani 1 1 d . . .
H31 H 0.0265 0.2129 1.1255 0.017 Uiso 1 1 calc R . .
C32 C 0.03473(14) 0.28012(11) 1.16101(15) 0.0161(6) Uani 1 1 d . . .
C33 C 0.07234(15) 0.32128(11) 1.15290(16) 0.0194(7) Uani 1 1 d . . .
H33 H 0.0629 0.3486 1.1794 0.023 Uiso 1 1 calc R . .
C34 C 0.12333(15) 0.32306(11) 1.10677(16) 0.0193(7) Uani 1 1 d . . .
H34 H 0.1486 0.3517 1.1030 0.023 Uiso 1 1 calc R . .
C35 C 0.11840(15) 0.19719(10) 1.03105(15) 0.0173(6) Uani 1 1 d . . .
C36 C 0.19308(16) 0.18181(12) 1.04778(17) 0.0249(7) Uani 1 1 d . . .
H36A H 0.2026 0.1527 1.0225 0.037 Uiso 1 1 calc R . .
H36B H 0.2001 0.1759 1.0973 0.037 Uiso 1 1 calc R . .
H36C H 0.2242 0.2070 1.0342 0.037 Uiso 1 1 calc R . .
C37 C 0.10799(16) 0.20713(12) 0.95375(15) 0.0219(7) Uani 1 1 d . . .
H37A H 0.0593 0.2134 0.9421 0.033 Uiso 1 1 calc R . .
H37B H 0.1228 0.1795 0.9278 0.033 Uiso 1 1 calc R . .
H37C H 0.1352 0.2349 0.9419 0.033 Uiso 1 1 calc R . .
C38 C 0.07263(18) 0.15482(11) 1.04784(17) 0.0264(7) Uani 1 1 d . . .
H38A H 0.0243 0.1634 1.0386 0.040 Uiso 1 1 calc R . .
H38B H 0.0805 0.1464 1.0965 0.040 Uiso 1 1 calc R . .
H38C H 0.0839 0.1276 1.0191 0.040 Uiso 1 1 calc R . .
C39 C -0.02199(16) 0.27577(12) 1.21199(16) 0.0216(7) Uani 1 1 d . . .
C40 C -0.0354(2) 0.32306(16) 1.2477(2) 0.0527(13) Uani 1 1 d . . .
H40A H -0.0734 0.3193 1.2781 0.079 Uiso 1 1 calc R . .
H40B H -0.0474 0.3473 1.2130 0.079 Uiso 1 1 calc R . .
H40C H 0.0060 0.3329 1.2749 0.079 Uiso 1 1 calc R . .
C41 C -0.0022(2) 0.2393(2) 1.2664(2) 0.0755(19) Uani 1 1 d . . .
H41A H -0.0374 0.2382 1.3004 0.113 Uiso 1 1 calc R . .
H41B H 0.0420 0.2479 1.2893 0.113 Uiso 1 1 calc R . .
H41C H 0.0015 0.2080 1.2448 0.113 Uiso 1 1 calc R . .
C42 C -0.08917(18) 0.26136(15) 1.1747(2) 0.0419(10) Uani 1 1 d . . .
H42A H -0.0837 0.2303 1.1530 0.063 Uiso 1 1 calc R . .
H42B H -0.1019 0.2850 1.1393 0.063 Uiso 1 1 calc R . .
H42C H -0.1252 0.2595 1.2077 0.063 Uiso 1 1 calc R . .
C43 C 0.30093(16) 0.27923(12) 1.14622(15) 0.0214(7) Uani 1 1 d . . .
H43A H 0.3365 0.2543 1.1524 0.026 Uiso 1 1 calc R . .
H43B H 0.2577 0.2643 1.1281 0.026 Uiso 1 1 calc R . .
C44 C 0.29030(18) 0.30400(13) 1.21387(16) 0.0284(8) Uani 1 1 d . . .
H44A H 0.3148 0.2871 1.2525 0.034 Uiso 1 1 calc R . .
H44B H 0.2409 0.3056 1.2227 0.034 Uiso 1 1 calc R . .
C45 C 0.3199(2) 0.35382(13) 1.20502(18) 0.0360(9) Uani 1 1 d . . .
H45A H 0.2828 0.3777 1.1988 0.043 Uiso 1 1 calc R . .
H45B H 0.3503 0.3628 1.2454 0.043 Uiso 1 1 calc R . .
C46 C 0.35976(16) 0.35005(12) 1.14158(16) 0.0215(7) Uani 1 1 d . . .
H46A H 0.3616 0.3811 1.1178 0.026 Uiso 1 1 calc R . .
H46B H 0.4072 0.3391 1.1532 0.026 Uiso 1 1 calc R . .
C47 C 0.45696(16) 0.33141(13) 0.99759(18) 0.0281(8) Uani 1 1 d . . .
H47A H 0.4688 0.3154 0.9545 0.034 Uiso 1 1 calc R . .
H47B H 0.4476 0.3069 1.0323 0.034 Uiso 1 1 calc R . .
C48 C 0.5135(2) 0.36306(15) 1.0232(2) 0.0482(11) Uani 1 1 d . . .
H48A H 0.5588 0.3498 1.0130 0.058 Uiso 1 1 calc R . .
H48B H 0.5121 0.3684 1.0733 0.058 Uiso 1 1 calc R . .
C49 C 0.49879(19) 0.40823(16) 0.9835(2) 0.0464(11) Uani 1 1 d . . .
H49A H 0.5172 0.4066 0.9372 0.056 Uiso 1 1 calc R . .
H49B H 0.5189 0.4361 1.0083 0.056 Uiso 1 1 calc R . .
C50 C 0.42087(18) 0.41075(13) 0.9788(2) 0.0346(9) Uani 1 1 d . . .
H50A H 0.4041 0.4306 1.0163 0.041 Uiso 1 1 calc R . .
H50B H 0.4040 0.4244 0.9341 0.041 Uiso 1 1 calc R . .
C51 C 0.15603(16) 0.35564(13) 0.83658(17) 0.0259(7) Uani 1 1 d . . .
H51A H 0.1669 0.3888 0.8499 0.031 Uiso 1 1 calc R . .
H51B H 0.1110 0.3470 0.8542 0.031 Uiso 1 1 calc R . .
C52 C 0.15492(18) 0.34977(12) 0.75904(17) 0.0288(8) Uani 1 1 d . . .
H52A H 0.1791 0.3764 0.7377 0.035 Uiso 1 1 calc R . .
H52B H 0.1072 0.3485 0.7391 0.035 Uiso 1 1 calc R . .
C53 C 0.19208(18) 0.30252(12) 0.74755(16) 0.0278(8) Uani 1 1 d . . .
H53A H 0.1635 0.2810 0.7176 0.033 Uiso 1 1 calc R . .
H53B H 0.2365 0.3078 0.7265 0.033 Uiso 1 1 calc R . .
C54 C 0.20284(18) 0.28248(12) 0.81934(16) 0.0259(7) Uani 1 1 d . . .
H54A H 0.1634 0.2626 0.8311 0.031 Uiso 1 1 calc R . .
H54B H 0.2452 0.2631 0.8237 0.031 Uiso 1 1 calc R . .
C55 C 0.13658(15) 0.52764(11) 0.35858(15) 0.0167(6) Uani 1 1 d . . .
C56 C 0.12991(14) 0.48494(10) 0.32045(14) 0.0138(6) Uani 1 1 d . . .
C57 C 0.07667(14) 0.48202(10) 0.26939(15) 0.0152(6) Uani 1 1 d . . .
H57 H 0.0726 0.4535 0.2434 0.018 Uiso 1 1 calc R . .
C58 C 0.02942(14) 0.51789(11) 0.25396(16) 0.0174(6) Uani 1 1 d . . .
C59 C 0.03665(16) 0.55912(11) 0.29281(18) 0.0256(8) Uani 1 1 d . . .
H59 H 0.0053 0.5845 0.2843 0.031 Uiso 1 1 calc R . .
C60 C 0.08853(16) 0.56394(11) 0.34356(18) 0.0250(7) Uani 1 1 d . . .
H60 H 0.0919 0.5927 0.3691 0.030 Uiso 1 1 calc R . .
C61 C 0.17820(14) 0.44307(10) 0.33609(15) 0.0150(6) Uani 1 1 d . . .
C62 C 0.17078(16) 0.42690(12) 0.41049(16) 0.0224(7) Uani 1 1 d . . .
H62A H 0.1819 0.4534 0.4419 0.034 Uiso 1 1 calc R . .
H62B H 0.2022 0.4004 0.4211 0.034 Uiso 1 1 calc R . .
H62C H 0.1235 0.4166 0.4161 0.034 Uiso 1 1 calc R . .
C63 C 0.25288(15) 0.45734(11) 0.32577(16) 0.0199(7) Uani 1 1 d . . .
H63A H 0.2576 0.4663 0.2776 0.030 Uiso 1 1 calc R . .
H63B H 0.2832 0.4304 0.3375 0.030 Uiso 1 1 calc R . .
H63C H 0.2655 0.4843 0.3557 0.030 Uiso 1 1 calc R . .
C64 C 0.16140(16) 0.40013(11) 0.28986(17) 0.0231(7) Uani 1 1 d . . .
H64A H 0.1141 0.3899 0.2959 0.035 Uiso 1 1 calc R . .
H64B H 0.1930 0.3741 0.3024 0.035 Uiso 1 1 calc R . .
H64C H 0.1664 0.4089 0.2417 0.035 Uiso 1 1 calc R . .
C65 C -0.02954(15) 0.51291(11) 0.19879(17) 0.0223(7) Uani 1 1 d . . .
C66 C -0.09824(15) 0.51791(13) 0.23194(19) 0.0297(8) Uani 1 1 d . . .
H66A H -0.1003 0.5489 0.2547 0.045 Uiso 1 1 calc R . .
H66B H -0.1028 0.4926 0.2660 0.045 Uiso 1 1 calc R . .
H66C H -0.1357 0.5155 0.1964 0.045 Uiso 1 1 calc R . .
C67 C -0.02890(16) 0.46479(12) 0.16206(17) 0.0267(8) Uani 1 1 d . . .
H67A H -0.0332 0.4393 0.1958 0.040 Uiso 1 1 calc R . .
H67B H 0.0143 0.4611 0.1393 0.040 Uiso 1 1 calc R . .
H67C H -0.0674 0.4632 0.1276 0.040 Uiso 1 1 calc R . .
C68 C -0.02357(18) 0.55160(14) 0.14410(19) 0.0358(9) Uani 1 1 d . . .
H68A H -0.0627 0.5494 0.1104 0.054 Uiso 1 1 calc R . .
H68B H 0.0192 0.5473 0.1208 0.054 Uiso 1 1 calc R . .
H68C H -0.0234 0.5829 0.1662 0.054 Uiso 1 1 calc R . .
C69 C 0.20220(15) 0.69669(10) 0.51748(15) 0.0148(6) Uani 1 1 d . . .
C70 C 0.23503(14) 0.73984(10) 0.53759(15) 0.0154(6) Uani 1 1 d . . .
C71 C 0.19398(14) 0.77953(10) 0.54483(14) 0.0152(6) Uani 1 1 d . . .
H71 H 0.2161 0.8086 0.5573 0.018 Uiso 1 1 calc R . .
C72 C 0.12252(14) 0.77987(10) 0.53505(15) 0.0145(6) Uani 1 1 d . . .
C73 C 0.09182(15) 0.73727(11) 0.51581(16) 0.0187(6) Uani 1 1 d . . .
H73 H 0.0433 0.7357 0.5085 0.022 Uiso 1 1 calc R . .
C74 C 0.13067(15) 0.69684(10) 0.50701(16) 0.0190(7) Uani 1 1 d . . .
H74 H 0.1080 0.6682 0.4934 0.023 Uiso 1 1 calc R . .
C75 C 0.31332(15) 0.74258(11) 0.55044(16) 0.0205(7) Uani 1 1 d . . .
C76 C 0.33744(16) 0.79213(12) 0.57439(19) 0.0271(8) Uani 1 1 d . . .
H76A H 0.3874 0.7921 0.5826 0.041 Uiso 1 1 calc R . .
H76B H 0.3159 0.8004 0.6171 0.041 Uiso 1 1 calc R . .
H76C H 0.3244 0.8155 0.5388 0.041 Uiso 1 1 calc R . .
C77 C 0.33721(17) 0.70680(12) 0.60634(18) 0.0291(8) Uani 1 1 d . . .
H77A H 0.3229 0.6747 0.5921 0.044 Uiso 1 1 calc R . .
H77B H 0.3166 0.7149 0.6496 0.044 Uiso 1 1 calc R . .
H77C H 0.3873 0.7079 0.6130 0.044 Uiso 1 1 calc R . .
C78 C 0.34788(17) 0.73185(13) 0.48343(18) 0.0306(8) Uani 1 1 d . . .
H78A H 0.3978 0.7327 0.4919 0.046 Uiso 1 1 calc R . .
H78B H 0.3340 0.7557 0.4487 0.046 Uiso 1 1 calc R . .
H78C H 0.3339 0.7003 0.4668 0.046 Uiso 1 1 calc R . .
C79 C 0.08272(14) 0.82630(10) 0.54402(15) 0.0156(6) Uani 1 1 d . . .
C80 C 0.00561(15) 0.81791(11) 0.54536(17) 0.0234(7) Uani 1 1 d . . .
H80A H -0.0176 0.8482 0.5530 0.035 Uiso 1 1 calc R . .
H80B H -0.0036 0.7958 0.5826 0.035 Uiso 1 1 calc R . .
H80C H -0.0115 0.8044 0.5013 0.035 Uiso 1 1 calc R . .
C81 C 0.10695(16) 0.85058(11) 0.61158(16) 0.0229(7) Uani 1 1 d . . .
H81A H 0.0812 0.8801 0.6169 0.034 Uiso 1 1 calc R . .
H81B H 0.1560 0.8578 0.6108 0.034 Uiso 1 1 calc R . .
H81C H 0.0991 0.8294 0.6503 0.034 Uiso 1 1 calc R . .
C82 C 0.09540(18) 0.85950(11) 0.48414(17) 0.0266(7) Uani 1 1 d . . .
H82A H 0.0776 0.8450 0.4410 0.040 Uiso 1 1 calc R . .
H82B H 0.1448 0.8651 0.4820 0.040 Uiso 1 1 calc R . .
H82C H 0.0720 0.8898 0.4909 0.040 Uiso 1 1 calc R . .
C83 C 0.34884(14) 0.53104(10) 0.61212(14) 0.0143(6) Uani 1 1 d . . .
C84 C 0.35475(14) 0.48656(10) 0.64656(14) 0.0127(6) Uani 1 1 d . . .
C85 C 0.40694(15) 0.48135(11) 0.69801(15) 0.0161(6) Uani 1 1 d . . .
H85 H 0.4103 0.4518 0.7215 0.019 Uiso 1 1 calc R . .
C86 C 0.45461(15) 0.51648(11) 0.71735(15) 0.0165(6) Uani 1 1 d . A .
C87 C 0.44903(15) 0.55892(11) 0.68129(16) 0.0204(7) Uani 1 1 d . . .
H87 H 0.4810 0.5837 0.6919 0.024 Uiso 1 1 calc R . .
C88 C 0.39789(15) 0.56593(11) 0.63017(16) 0.0193(7) Uani 1 1 d . . .
H88 H 0.3959 0.5954 0.6065 0.023 Uiso 1 1 calc R . .
C89 C 0.30607(15) 0.44558(10) 0.62658(15) 0.0162(6) Uani 1 1 d . . .
C90 C 0.23153(15) 0.45926(12) 0.63757(17) 0.0243(7) Uani 1 1 d . . .
H90A H 0.2265 0.4663 0.6864 0.036 Uiso 1 1 calc R . .
H90B H 0.2012 0.4329 0.6234 0.036 Uiso 1 1 calc R . .
H90C H 0.2192 0.4874 0.6100 0.036 Uiso 1 1 calc R . .
C91 C 0.32236(17) 0.40050(11) 0.66906(17) 0.0246(7) Uani 1 1 d . . .
H91A H 0.3695 0.3903 0.6621 0.037 Uiso 1 1 calc R . .
H91B H 0.2904 0.3752 0.6542 0.037 Uiso 1 1 calc R . .
H91C H 0.3175 0.4073 0.7179 0.037 Uiso 1 1 calc R . .
C92 C 0.31409(16) 0.43263(11) 0.55079(16) 0.0214(7) Uani 1 1 d . . .
H92A H 0.3012 0.4599 0.5216 0.032 Uiso 1 1 calc R . .
H92B H 0.2843 0.4056 0.5382 0.032 Uiso 1 1 calc R . .
H92C H 0.3620 0.4241 0.5442 0.032 Uiso 1 1 calc R . .
C93 C 0.50920(16) 0.50942(12) 0.77633(16) 0.0222(7) Uani 1 1 d . . .
C94 C 0.4985(4) 0.5452(3) 0.8324(3) 0.053(2) Uani 0.624(7) 1 d P A 1
H94A H 0.4545 0.5391 0.8526 0.080 Uiso 0.624(7) 1 calc PR A 1
H94B H 0.4983 0.5773 0.8128 0.080 Uiso 0.624(7) 1 calc PR A 1
H94C H 0.5357 0.5425 0.8681 0.080 Uiso 0.624(7) 1 calc PR A 1
C94B C 0.4717(6) 0.5075(5) 0.8447(5) 0.048(4) Uani 0.376(7) 1 d P A 2
H94D H 0.4385 0.4814 0.8427 0.073 Uiso 0.376(7) 1 calc PR A 2
H94E H 0.4477 0.5376 0.8513 0.073 Uiso 0.376(7) 1 calc PR A 2
H94F H 0.5054 0.5024 0.8833 0.073 Uiso 0.376(7) 1 calc PR A 2
C95 C 0.5074(4) 0.4595(3) 0.8072(4) 0.046(2) Uani 0.624(7) 1 d P A 1
H95A H 0.5128 0.4359 0.7708 0.069 Uiso 0.624(7) 1 calc PR A 1
H95B H 0.4633 0.4545 0.8279 0.069 Uiso 0.624(7) 1 calc PR A 1
H95C H 0.5448 0.4560 0.8425 0.069 Uiso 0.624(7) 1 calc PR A 1
C95B C 0.5491(6) 0.4642(4) 0.7696(6) 0.047(4) Uani 0.376(7) 1 d P A 2
H95D H 0.5816 0.4606 0.8096 0.070 Uiso 0.376(7) 1 calc PR A 2
H95E H 0.5744 0.4653 0.7275 0.070 Uiso 0.376(7) 1 calc PR A 2
H95F H 0.5174 0.4371 0.7674 0.070 Uiso 0.376(7) 1 calc PR A 2
C96 C 0.5808(3) 0.5159(3) 0.7481(3) 0.0363(18) Uani 0.624(7) 1 d P A 1
H96A H 0.6160 0.5120 0.7856 0.054 Uiso 0.624(7) 1 calc PR A 1
H96B H 0.5843 0.5478 0.7284 0.054 Uiso 0.624(7) 1 calc PR A 1
H96C H 0.5876 0.4921 0.7124 0.054 Uiso 0.624(7) 1 calc PR A 1
C96B C 0.5613(6) 0.5504(4) 0.7829(6) 0.047(4) Uani 0.376(7) 1 d P A 2
H96D H 0.5962 0.5432 0.8195 0.071 Uiso 0.376(7) 1 calc PR A 2
H96E H 0.5374 0.5798 0.7940 0.071 Uiso 0.376(7) 1 calc PR A 2
H96F H 0.5833 0.5544 0.7392 0.071 Uiso 0.376(7) 1 calc PR A 2
C97 C 0.08493(19) 0.53851(16) 0.5285(2) 0.0471(12) Uani 1 1 d D . .
H97A H 0.0613 0.5465 0.4836 0.057 Uiso 1 1 calc R . .
H97B H 0.1027 0.5057 0.5259 0.057 Uiso 1 1 calc R . .
C98 C 0.0378(2) 0.54200(18) 0.5824(2) 0.0617(15) Uani 1 1 d D . .
H98A H 0.0417 0.5139 0.6129 0.074 Uiso 1 1 calc R . .
H98B H -0.0101 0.5442 0.5628 0.074 Uiso 1 1 calc R . .
C99 C 0.05762(19) 0.58680(14) 0.6221(2) 0.0389(9) Uani 1 1 d . . .
H99A H 0.0320 0.6147 0.6033 0.047 Uiso 1 1 calc R . .
H99B H 0.0492 0.5834 0.6715 0.047 Uiso 1 1 calc R . .
C100 C 0.13286(17) 0.59103(12) 0.61115(16) 0.0255(7) Uani 1 1 d . . .
H10A H 0.1476 0.6247 0.6128 0.031 Uiso 1 1 calc R . .
H10B H 0.1603 0.5730 0.6466 0.031 Uiso 1 1 calc R . .
C101 C 0.40817(15) 0.53095(11) 0.44362(17) 0.0214(7) Uani 1 1 d . . .
H10C H 0.3959 0.5099 0.4041 0.026 Uiso 1 1 calc R . .
H10D H 0.3999 0.5137 0.4867 0.026 Uiso 1 1 calc R . .
C102 C 0.48239(15) 0.54629(12) 0.44266(17) 0.0233(7) Uani 1 1 d . . .
H10J H 0.5099 0.5228 0.4184 0.028 Uiso 1 1 calc R . .
H10K H 0.5029 0.5508 0.4899 0.028 Uiso 1 1 calc R . .
C103 C 0.47778(16) 0.59304(12) 0.40390(19) 0.0274(8) Uani 1 1 d . . .
H10L H 0.5181 0.6134 0.4156 0.033 Uiso 1 1 calc R . .
H10M H 0.4739 0.5879 0.3535 0.033 Uiso 1 1 calc R . .
C104 C 0.41316(16) 0.61439(11) 0.42910(18) 0.0252(7) Uani 1 1 d . . .
H10H H 0.4228 0.6316 0.4729 0.030 Uiso 1 1 calc R . .
H10I H 0.3923 0.6367 0.3947 0.030 Uiso 1 1 calc R . .
C105 C 0.2727(2) 0.59686(14) 0.30167(17) 0.0344(11) Uani 0.605(7) 1 d P B 1
H10P H 0.2585 0.5632 0.3054 0.041 Uiso 0.605(7) 1 calc PR B 1
H10Q H 0.3226 0.5980 0.2954 0.041 Uiso 0.605(7) 1 calc PR B 1
C106 C 0.2348(5) 0.6200(3) 0.2442(5) 0.040(2) Uani 0.605(7) 1 d P B 1
H10S H 0.1921 0.6022 0.2315 0.048 Uiso 0.605(7) 1 calc PR B 1
H10R H 0.2630 0.6212 0.2035 0.048 Uiso 0.605(7) 1 calc PR B 1
C107 C 0.2183(3) 0.66801(16) 0.2665(2) 0.0530(14) Uani 0.605(7) 1 d P B 1
H10U H 0.1711 0.6767 0.2500 0.064 Uiso 0.605(7) 1 calc PR B 1
H11A H 0.2506 0.6913 0.2481 0.064 Uiso 0.605(7) 1 calc PR B 1
C108 C 0.2247(2) 0.66747(12) 0.34270(17) 0.0323(8) Uani 1 1 d . B .
H10N H 0.2534 0.6944 0.3601 0.039 Uiso 1 1 calc R C 1
H10O H 0.1789 0.6702 0.3618 0.039 Uiso 1 1 calc R C 1
C109 C 0.2675(6) 0.6305(5) 0.2427(6) 0.025(3) Uani 0.395(7) 1 d P B 2
H10W H 0.2489 0.6146 0.2003 0.030 Uiso 0.395(7) 1 calc PR B 2
H10V H 0.3128 0.6445 0.2342 0.030 Uiso 0.395(7) 1 calc PR B 2
C110 C 0.2183(3) 0.66801(16) 0.2665(2) 0.0530(14) Uani 0.40 1 d P B 2
H10T H 0.2306 0.6997 0.2487 0.064 Uiso 0.395(7) 1 calc PR B 2
H11B H 0.1707 0.6605 0.2498 0.064 Uiso 0.395(7) 1 calc PR B 2
C111 C 0.2727(2) 0.59686(14) 0.30167(17) 0.0344(11) Uani 0.40 1 d P B 2
H11C H 0.2401 0.5702 0.2936 0.041 Uiso 0.395(7) 1 calc PR B 2
H11D H 0.3197 0.5837 0.3073 0.041 Uiso 0.395(7) 1 calc PR B 2

loop_
_atom_site_aniso_label
_atom_site_aniso_U_11
_atom_site_aniso_U_22
_atom_site_aniso_U_33
_atom_site_aniso_U_23
_atom_site_aniso_U_13
_atom_site_aniso_U_12
Nd1 0.01310(8) 0.01306(8) 0.00979(7) -0.00053(6) 0.00209(6) 0.00258(6)
Nd2 0.00980(7) 0.01170(8) 0.01414(8) -0.00164(6) -0.00088(6) 0.00047(6)
O1 0.0202(11) 0.0203(11) 0.0134(10) -0.0019(9) 0.0033(9) 0.0072(9)
O2 0.0283(12) 0.0115(10) 0.0207(12) -0.0012(9) 0.0030(9) 0.0074(9)
O3 0.0135(11) 0.0271(12) 0.0179(11) 0.0014(9) 0.0023(9) -0.0018(9)
O4 0.0248(12) 0.0271(12) 0.0115(10) 0.0013(9) -0.0013(9) -0.0086(9)
O5 0.0156(11) 0.0218(12) 0.0272(12) 0.0051(10) 0.0020(9) -0.0008(9)
O6 0.0256(12) 0.0285(13) 0.0156(11) -0.0052(10) -0.0068(9) 0.0114(10)
O7 0.0167(11) 0.0227(12) 0.0199(11) -0.0097(9) 0.0002(9) -0.0025(9)
O8 0.0192(11) 0.0137(10) 0.0228(12) -0.0018(9) -0.0018(9) 0.0028(8)
O9 0.0166(11) 0.0204(11) 0.0155(11) 0.0027(9) -0.0034(8) 0.0016(9)
O10 0.0174(11) 0.0283(13) 0.0211(11) -0.0101(10) 0.0049(9) -0.0059(9)
O11 0.0137(11) 0.0216(12) 0.0342(13) 0.0103(10) 0.0059(9) 0.0036(9)
O12 0.0345(14) 0.0234(12) 0.0166(11) 0.0028(10) 0.0029(10) 0.0108(10)
C1 0.0171(15) 0.0152(15) 0.0137(14) -0.0026(12) 0.0010(12) 0.0022(12)
C2 0.0113(14) 0.0151(14) 0.0113(14) -0.0001(11) -0.0009(11) 0.0006(11)
C3 0.0132(14) 0.0186(15) 0.0143(15) -0.0010(12) 0.0007(12) 0.0036(12)
C4 0.0164(15) 0.0273(17) 0.0125(15) 0.0004(13) -0.0006(12) -0.0029(13)
C5 0.0309(19) 0.0238(18) 0.0208(17) 0.0081(14) 0.0037(14) -0.0022(14)
C6 0.0313(18) 0.0160(16) 0.0207(17) 0.0008(13) 0.0030(14) 0.0077(13)
C7 0.0190(15) 0.0115(14) 0.0126(14) -0.0011(11) 0.0025(12) 0.0029(11)
C8 0.0239(17) 0.0239(17) 0.0138(15) 0.0003(13) -0.0007(13) 0.0016(13)
C9 0.0227(16) 0.0202(16) 0.0167(15) -0.0002(13) 0.0022(12) -0.0041(13)
C10 0.0343(19) 0.0167(16) 0.0251(18) 0.0026(14) 0.0059(15) 0.0091(14)
C11 0.0165(16) 0.040(2) 0.0133(15) 0.0023(14) 0.0015(12) -0.0053(14)
C12 0.0191(17) 0.054(2) 0.0232(18) -0.0040(17) 0.0081(14) 0.0050(16)
C13 0.0258(18) 0.050(2) 0.0148(16) 0.0055(16) 0.0052(14) -0.0004(16)
C14 0.0253(19) 0.062(3) 0.029(2) 0.0071(19) 0.0009(16) -0.0145(18)
C15 0.0169(15) 0.0173(15) 0.0184(16) 0.0010(12) -0.0023(12) 0.0040(12)
C16 0.0197(16) 0.0180(15) 0.0145(15) 0.0002(12) 0.0028(12) 0.0098(12)
C17 0.0211(16) 0.0178(16) 0.0212(16) -0.0049(13) 0.0008(13) 0.0065(12)
C18 0.0115(14) 0.0211(16) 0.0187(16) 0.0012(13) -0.0005(12) 0.0016(12)
C19 0.0154(15) 0.0260(17) 0.0158(15) -0.0003(13) 0.0020(12) 0.0034(13)
C20 0.0223(16) 0.0178(16) 0.0177(16) -0.0043(13) 0.0007(13) 0.0068(12)
C21 0.045(2) 0.0226(18) 0.0199(17) 0.0045(14) 0.0092(15) 0.0161(16)
C22 0.045(2) 0.045(2) 0.036(2) 0.0109(19) 0.0237(19) 0.0109(19)
C23 0.071(3) 0.039(2) 0.0173(18) 0.0040(16) 0.0006(18) 0.021(2)
C24 0.075(3) 0.040(2) 0.023(2) 0.0040(17) 0.021(2) 0.026(2)
C25 0.0198(16) 0.0201(17) 0.0235(17) 0.0014(13) 0.0034(13) -0.0009(13)
C26 0.048(3) 0.035(2) 0.046(2) 0.0056(19) -0.006(2) -0.0202(18)
C27 0.0262(18) 0.0250(18) 0.033(2) 0.0070(15) 0.0055(15) 0.0049(14)
C28 0.036(2) 0.033(2) 0.043(2) 0.0169(18) 0.0179(18) 0.0088(16)
C29 0.0089(14) 0.0187(15) 0.0156(15) 0.0034(12) -0.0015(11) 0.0010(11)
C30 0.0119(14) 0.0144(14) 0.0137(14) 0.0013(12) -0.0035(11) 0.0033(11)
C31 0.0141(14) 0.0148(15) 0.0147(14) 0.0021(12) -0.0004(11) -0.0006(11)
C32 0.0137(15) 0.0191(15) 0.0154(15) -0.0020(12) -0.0002(12) 0.0026(12)
C33 0.0179(16) 0.0184(16) 0.0219(16) -0.0089(13) 0.0018(13) 0.0012(12)
C34 0.0132(15) 0.0169(16) 0.0275(17) -0.0022(13) -0.0019(13) -0.0034(12)
C35 0.0178(15) 0.0154(15) 0.0187(15) -0.0021(12) 0.0013(12) 0.0044(12)
C36 0.0243(17) 0.0283(19) 0.0218(17) -0.0031(14) -0.0010(14) 0.0129(14)
C37 0.0245(17) 0.0253(17) 0.0160(16) -0.0033(13) 0.0008(13) 0.0043(13)
C38 0.037(2) 0.0168(16) 0.0259(18) -0.0037(14) 0.0057(15) 0.0020(14)
C39 0.0196(16) 0.0267(18) 0.0187(16) -0.0021(14) 0.0033(13) 0.0002(13)
C40 0.042(2) 0.057(3) 0.063(3) -0.034(2) 0.031(2) -0.011(2)
C41 0.063(3) 0.115(5) 0.052(3) 0.055(3) 0.037(3) 0.048(3)
C42 0.029(2) 0.055(3) 0.043(2) -0.010(2) 0.0181(18) -0.0128(18)
C43 0.0209(16) 0.0269(18) 0.0165(16) 0.0066(13) 0.0009(13) 0.0005(13)
C44 0.037(2) 0.034(2) 0.0148(16) 0.0012(15) 0.0039(14) -0.0051(16)
C45 0.056(3) 0.031(2) 0.0216(19) -0.0004(16) 0.0109(17) 0.0006(18)
C46 0.0215(17) 0.0238(17) 0.0186(16) -0.0029(13) -0.0027(13) -0.0023(13)
C47 0.0164(16) 0.037(2) 0.0305(19) 0.0014(16) -0.0004(14) 0.0048(15)
C48 0.028(2) 0.051(3) 0.064(3) -0.011(2) -0.005(2) 0.0029(19)
C49 0.029(2) 0.064(3) 0.045(2) 0.017(2) -0.0033(18) -0.023(2)
C50 0.033(2) 0.028(2) 0.043(2) 0.0129(17) -0.0012(17) -0.0112(15)
C51 0.0190(17) 0.0326(19) 0.0257(18) 0.0000(15) -0.0027(14) 0.0070(14)
C52 0.0311(19) 0.0301(19) 0.0245(18) 0.0087(15) -0.0049(15) 0.0012(15)
C53 0.034(2) 0.032(2) 0.0173(17) -0.0011(15) -0.0032(14) -0.0010(15)
C54 0.0311(19) 0.0281(19) 0.0175(17) -0.0046(14) -0.0055(14) 0.0027(15)
C55 0.0163(15) 0.0177(15) 0.0166(15) -0.0035(12) 0.0031(12) -0.0031(12)
C56 0.0117(14) 0.0155(15) 0.0145(14) -0.0013(12) 0.0019(11) -0.0019(11)
C57 0.0135(14) 0.0160(15) 0.0162(15) 0.0000(12) 0.0010(12) -0.0030(11)
C58 0.0117(15) 0.0162(15) 0.0243(17) 0.0047(13) 0.0001(12) -0.0018(11)
C59 0.0164(16) 0.0188(16) 0.041(2) 0.0019(15) -0.0019(15) 0.0052(13)
C60 0.0207(17) 0.0168(16) 0.037(2) -0.0104(15) 0.0004(15) -0.0015(13)
C61 0.0131(14) 0.0153(15) 0.0164(15) -0.0007(12) -0.0008(12) -0.0009(11)
C62 0.0215(17) 0.0246(18) 0.0207(16) 0.0047(14) -0.0023(13) -0.0005(13)
C63 0.0155(15) 0.0212(16) 0.0231(17) -0.0019(13) 0.0022(13) 0.0026(12)
C64 0.0234(17) 0.0151(15) 0.0300(18) -0.0053(14) -0.0055(14) 0.0035(13)
C65 0.0111(15) 0.0227(17) 0.0324(19) 0.0069(14) -0.0041(13) -0.0027(12)
C66 0.0121(16) 0.031(2) 0.045(2) 0.0039(17) -0.0009(15) -0.0005(14)
C67 0.0187(17) 0.035(2) 0.0252(18) 0.0004(15) -0.0061(14) -0.0030(14)
C68 0.0272(19) 0.040(2) 0.039(2) 0.0162(18) -0.0068(16) -0.0058(16)
C69 0.0174(15) 0.0122(14) 0.0145(14) 0.0015(12) -0.0008(12) 0.0016(11)
C70 0.0118(14) 0.0172(15) 0.0167(15) -0.0006(12) -0.0024(11) -0.0021(11)
C71 0.0172(15) 0.0124(14) 0.0153(15) 0.0002(12) -0.0035(12) -0.0024(11)
C72 0.0139(14) 0.0144(14) 0.0150(15) 0.0001(12) -0.0002(11) 0.0008(11)
C73 0.0144(15) 0.0179(16) 0.0235(16) -0.0005(13) -0.0027(12) -0.0009(12)
C74 0.0183(16) 0.0132(15) 0.0251(17) -0.0046(13) -0.0028(13) -0.0035(12)
C75 0.0137(15) 0.0211(16) 0.0265(17) -0.0051(14) -0.0003(13) -0.0011(12)
C76 0.0147(16) 0.0256(18) 0.041(2) -0.0059(16) -0.0024(15) -0.0036(13)
C77 0.0208(17) 0.0300(19) 0.035(2) 0.0001(16) -0.0100(15) 0.0039(14)
C78 0.0207(18) 0.034(2) 0.037(2) -0.0064(17) 0.0078(15) -0.0008(15)
C79 0.0131(14) 0.0152(15) 0.0183(15) -0.0008(12) -0.0008(11) 0.0002(12)
C80 0.0168(16) 0.0199(17) 0.0332(19) -0.0030(14) -0.0018(14) 0.0033(12)
C81 0.0225(17) 0.0213(17) 0.0245(17) -0.0055(14) -0.0026(14) 0.0033(13)
C82 0.0331(19) 0.0181(17) 0.0288(19) 0.0054(14) 0.0026(15) 0.0014(14)
C83 0.0139(14) 0.0199(15) 0.0092(14) -0.0002(12) 0.0026(11) 0.0013(12)
C84 0.0129(14) 0.0150(14) 0.0106(14) -0.0019(11) 0.0038(11) -0.0021(11)
C85 0.0183(15) 0.0164(15) 0.0139(15) 0.0008(12) 0.0042(12) -0.0006(12)
C86 0.0146(15) 0.0234(16) 0.0115(14) 0.0000(12) 0.0019(11) -0.0048(12)
C87 0.0192(16) 0.0219(16) 0.0200(16) -0.0031(13) 0.0012(13) -0.0098(13)
C88 0.0205(16) 0.0191(16) 0.0186(16) 0.0041(13) 0.0023(13) -0.0055(12)
C89 0.0177(15) 0.0168(15) 0.0140(15) -0.0006(12) 0.0004(12) -0.0041(12)
C90 0.0161(16) 0.0296(19) 0.0278(18) 0.0005(15) 0.0055(13) -0.0070(13)
C91 0.0259(18) 0.0210(17) 0.0265(18) 0.0009(14) -0.0010(14) -0.0097(14)
C92 0.0206(16) 0.0223(17) 0.0210(16) -0.0052(13) -0.0007(13) -0.0060(13)
C93 0.0185(16) 0.0312(19) 0.0164(16) 0.0011(14) -0.0039(13) -0.0047(14)
C94 0.047(5) 0.084(6) 0.026(4) -0.026(4) -0.018(3) 0.015(4)
C94B 0.034(6) 0.083(11) 0.027(6) -0.002(6) -0.009(5) -0.001(6)
C95 0.037(4) 0.063(5) 0.035(4) 0.023(4) -0.023(3) -0.016(3)
C95B 0.044(7) 0.050(7) 0.044(7) -0.008(6) -0.021(6) 0.019(6)
C96 0.021(3) 0.056(5) 0.031(3) 0.007(3) -0.003(2) -0.004(3)
C96B 0.036(6) 0.045(7) 0.057(8) 0.018(6) -0.031(6) -0.026(5)
C97 0.029(2) 0.062(3) 0.052(3) -0.030(2) 0.0154(19) -0.0274(19)
C98 0.052(3) 0.070(3) 0.068(3) -0.036(3) 0.040(2) -0.034(2)
C99 0.038(2) 0.043(2) 0.037(2) -0.0119(19) 0.0211(18) -0.0044(18)
C100 0.0274(18) 0.0306(19) 0.0189(17) -0.0049(14) 0.0049(14) -0.0029(14)
C101 0.0182(16) 0.0179(16) 0.0282(18) 0.0023(14) 0.0027(13) 0.0047(12)
C102 0.0181(16) 0.0260(18) 0.0262(18) 0.0037(14) 0.0058(13) 0.0034(13)
C103 0.0174(16) 0.0281(19) 0.037(2) 0.0049(16) 0.0064(15) -0.0006(14)
C104 0.0224(18) 0.0219(17) 0.0317(19) 0.0041(14) 0.0053(15) -0.0006(13)
C105 0.051(3) 0.036(2) 0.0174(18) 0.0004(15) 0.0102(16) 0.0130(18)
C106 0.051(6) 0.049(6) 0.021(3) -0.004(4) -0.005(5) 0.014(5)
C107 0.082(3) 0.052(3) 0.023(2) 0.0024(19) -0.012(2) 0.031(2)
C108 0.045(2) 0.0246(19) 0.0263(19) 0.0047(15) -0.0036(16) 0.0115(16)
C109 0.028(7) 0.033(6) 0.015(4) 0.000(4) 0.003(5) -0.002(5)
C110 0.082(3) 0.052(3) 0.023(2) 0.0024(19) -0.012(2) 0.031(2)
C111 0.051(3) 0.036(2) 0.0174(18) 0.0004(15) 0.0102(16) 0.0130(18)

loop_
_atom_type_symbol
_atom_type_description
_atom_type_scat_dispersion_real
_atom_type_scat_dispersion_imag
_atom_type_scat_source
C C 0.0033 0.0016 'International Tables Vol C Tables 4.2.6.8 and 6.1.1.4'
H H 0.0000 0.0000 'International Tables Vol C Tables 4.2.6.8 and 6.1.1.4'
O O 0.0106 0.0060 'International Tables Vol C Tables 4.2.6.8 and 6.1.1.4'
Nd Nd -0.1943 3.0179 'International Tables Vol C Tables 4.2.6.8 and 6.1.1.4'

loop_
_geom_angle_atom_site_label_1
_geom_angle_atom_site_label_2
_geom_angle_atom_site_label_3
_geom_angle
O2 Nd1 O3 112.60(8)
O2 Nd1 O1 135.40(8)
O3 Nd1 O1 106.35(8)
O2 Nd1 O6 82.64(7)
O3 Nd1 O6 87.37(8)
O1 Nd1 O6 78.20(7)
O2 Nd1 O4 106.81(7)
O3 Nd1 O4 79.53(7)
O1 Nd1 O4 100.71(7)
O6 Nd1 O4 166.02(7)
O2 Nd1 O5 78.99(7)
O3 Nd1 O5 151.85(7)
O1 Nd1 O5 76.72(7)
O6 Nd1 O5 120.22(7)
O4 Nd1 O5 72.47(7)
O8 Nd2 O7 133.21(8)
O8 Nd2 O9 110.27(7)
O7 Nd2 O9 111.06(8)
O8 Nd2 O10 83.36(7)
O7 Nd2 O10 78.86(7)
O9 Nd2 O10 85.67(7)
O8 Nd2 O11 104.98(7)
O7 Nd2 O11 104.33(7)
O9 Nd2 O11 77.68(7)
O10 Nd2 O11 163.10(7)
O8 Nd2 O12 78.82(7)
O7 Nd2 O12 78.07(8)
O9 Nd2 O12 147.57(7)
O10 Nd2 O12 126.73(7)
O11 Nd2 O12 69.89(7)
C1 O1 Nd1 146.07(19)
C15 O2 Nd1 158.33(19)
C29 O3 Nd1 152.66(19)
C46 O4 C43 105.8(2)
C46 O4 Nd1 126.35(18)
C43 O4 Nd1 125.57(17)
C50 O5 C47 109.0(2)
C50 O5 Nd1 129.69(18)
C47 O5 Nd1 121.29(18)
C51 O6 C54 104.9(2)
C51 O6 Nd1 127.70(18)
C54 O6 Nd1 125.53(17)
C55 O7 Nd2 150.67(19)
C69 O8 Nd2 155.07(18)
C83 O9 Nd2 156.05(19)
C97 O10 C100 108.3(2)
C97 O10 Nd2 127.47(19)
C100 O10 Nd2 123.14(17)
C104 O11 C101 109.4(2)
C104 O11 Nd2 124.31(18)
C101 O11 Nd2 123.82(17)
C108 O12 C105 109.4(2)
C108 O12 Nd2 126.01(19)
C105 O12 Nd2 121.26(19)
O1 C1 C6 119.9(3)
O1 C1 C2 121.8(3)
C6 C1 C2 118.3(3)
C3 C2 C1 117.6(3)
C3 C2 C7 122.3(3)
C1 C2 C7 120.1(2)
C4 C3 C2 124.2(3)
C5 C4 C3 116.7(3)
C5 C4 C11 119.8(3)
C3 C4 C11 123.5(3)
C6 C5 C4 121.1(3)
C5 C6 C1 122.1(3)
C10 C7 C2 112.3(2)
C10 C7 C9 107.3(2)
C2 C7 C9 110.0(2)
C10 C7 C8 107.4(2)
C2 C7 C8 110.3(2)
C9 C7 C8 109.4(2)
C12 C11 C14 108.5(3)
C12 C11 C13 108.1(3)
C14 C11 C13 108.2(3)
C12 C11 C4 112.5(3)
C14 C11 C4 109.6(3)
C13 C11 C4 109.9(3)
O2 C15 C20 119.1(3)
O2 C15 C16 122.6(3)
C20 C15 C16 118.2(3)
C17 C16 C15 117.3(3)
C17 C16 C21 121.7(3)
C15 C16 C21 121.0(3)
C16 C17 C18 124.9(3)
C19 C18 C17 116.4(3)
C19 C18 C25 123.2(3)
C17 C18 C25 120.4(3)
C18 C19 C20 120.7(3)
C19 C20 C15 122.4(3)
C23 C21 C22 110.1(3)
C23 C21 C16 109.7(3)
C22 C21 C16 110.1(3)
C23 C21 C24 106.9(3)
C22 C21 C24 107.4(3)
C16 C21 C24 112.6(3)
C28 C25 C18 112.4(3)
C28 C25 C26 108.8(3)
C18 C25 C26 110.4(3)
C28 C25 C27 106.9(3)
C18 C25 C27 110.0(3)
C26 C25 C27 108.3(3)
O3 C29 C34 119.2(3)
O3 C29 C30 122.7(3)
C34 C29 C30 118.1(3)
C31 C30 C29 117.0(3)
C31 C30 C35 121.6(3)
C29 C30 C35 121.4(3)
C30 C31 C32 125.0(3)
C33 C32 C31 116.4(3)
C33 C32 C39 123.2(3)
C31 C32 C39 120.5(3)
C34 C33 C32 120.7(3)
C33 C34 C29 122.8(3)
C37 C35 C30 110.8(2)
C37 C35 C38 107.7(3)
C30 C35 C38 112.5(2)
C37 C35 C36 109.3(3)
C30 C35 C36 109.5(2)
C38 C35 C36 107.0(3)
C41 C39 C42 109.4(4)
C41 C39 C40 108.5(4)
C42 C39 C40 106.5(3)
C41 C39 C32 110.1(3)
C42 C39 C32 110.3(3)
C40 C39 C32 111.9(3)
O4 C43 C44 106.2(3)
C43 C44 C45 104.7(3)
C46 C45 C44 104.2(3)
O4 C46 C45 104.5(3)
O5 C47 C48 105.6(3)
C47 C48 C49 102.7(3)
C48 C49 C50 103.4(3)
O5 C50 C49 105.5(3)
O6 C51 C52 105.1(3)
C51 C52 C53 105.0(3)
C54 C53 C52 103.3(3)
O6 C54 C53 104.3(3)
O7 C55 C60 119.6(3)
O7 C55 C56 122.5(3)
C60 C55 C56 117.9(3)
C57 C56 C55 117.7(3)
C57 C56 C61 121.4(3)
C55 C56 C61 120.9(2)
C58 C57 C56 124.6(3)
C59 C58 C57 116.4(3)
C59 C58 C65 120.4(3)
C57 C58 C65 123.2(3)
C60 C59 C58 121.3(3)
C59 C60 C55 122.0(3)
C56 C61 C64 112.5(2)
C56 C61 C62 109.1(2)
C64 C61 C62 107.0(2)
C56 C61 C63 110.6(2)
C64 C61 C63 107.6(2)
C62 C61 C63 110.0(2)
C66 C65 C68 109.3(3)
C66 C65 C67 108.0(3)
C68 C65 C67 107.6(3)
C66 C65 C58 109.7(3)
C68 C65 C58 109.7(3)
C67 C65 C58 112.4(3)
O8 C69 C74 118.9(3)
O8 C69 C70 123.1(3)
C74 C69 C70 118.0(3)
C71 C70 C69 117.6(3)
C71 C70 C75 121.2(3)
C69 C70 C75 121.2(3)
C70 C71 C72 124.7(3)
C73 C72 C71 116.4(3)
C73 C72 C79 123.7(3)
C71 C72 C79 119.9(2)
C72 C73 C74 121.0(3)
C73 C74 C69 122.2(3)
C78 C75 C77 110.1(3)
C78 C75 C70 109.5(2)
C77 C75 C70 110.0(3)
C78 C75 C76 107.2(3)
C77 C75 C76 107.8(3)
C70 C75 C76 112.3(2)
C80 C79 C82 108.1(2)
C80 C79 C81 108.1(3)
C82 C79 C81 109.1(3)
C80 C79 C72 112.1(2)
C82 C79 C72 109.3(2)
C81 C79 C72 110.1(2)
O9 C83 C88 119.5(3)
O9 C83 C84 123.0(3)
C88 C83 C84 117.6(3)
C85 C84 C83 117.9(3)
C85 C84 C89 121.4(3)
C83 C84 C89 120.8(2)
C86 C85 C84 124.6(3)
C87 C86 C85 116.2(3)
C87 C86 C93 121.4(3)
C85 C86 C93 122.3(3)
C88 C87 C86 121.3(3)
C87 C88 C83 122.3(3)
C84 C89 C90 110.8(2)
C84 C89 C92 109.1(2)
C90 C89 C92 110.1(2)
C84 C89 C91 112.3(2)
C90 C89 C91 107.6(2)
C92 C89 C91 106.9(3)
C95B C93 C94 136.3(5)
C95B C93 C95 43.8(5)
C94 C93 C95 108.9(5)
C95B C93 C86 112.7(5)
C94 C93 C86 109.6(3)
C95 C93 C86 112.4(3)
C95B C93 C96B 107.5(7)
C94 C93 C96B 63.7(6)
C95 C93 C96B 133.4(5)
C86 C93 C96B 113.1(4)
C95B C93 C96 65.5(6)
C94 C93 C96 110.1(5)
C95 C93 C96 106.9(4)
C86 C93 C96 108.9(3)
C96B C93 C96 48.1(5)
C95B C93 C94B 108.4(8)
C94 C93 C94B 46.6(5)
C95 C93 C94B 67.0(6)
C86 C93 C94B 107.7(4)
C96B C93 C94B 107.2(7)
C96 C93 C94B 142.1(5)
C98 C97 O10 108.4(3)
C97 C98 C99 105.8(3)
C100 C99 C98 102.6(3)
O10 C100 C99 104.6(3)
O11 C101 C102 105.8(2)
C101 C102 C103 102.9(2)
C104 C103 C102 102.2(3)
O11 C104 C103 105.1(3)
O12 C105 C106 106.0(4)
C105 C106 C107 107.1(6)
C106 C107 C108 106.3(5)
O12 C108 C107 106.9(3)

loop_
_geom_bond_atom_site_label_1
_geom_bond_atom_site_label_2
_geom_bond_distance
Nd1 O2 2.194(2)
Nd1 O3 2.206(2)
Nd1 O1 2.2070(19)
Nd1 O6 2.500(2)
Nd1 O4 2.535(2)
Nd1 O5 2.580(2)
Nd2 O8 2.189(2)
Nd2 O7 2.2101(19)
Nd2 O9 2.2202(19)
Nd2 O10 2.510(2)
Nd2 O11 2.530(2)
Nd2 O12 2.556(2)
O1 C1 1.332(3)
O2 C15 1.341(4)
O3 C29 1.346(3)
O4 C46 1.437(4)
O4 C43 1.454(4)
O5 C50 1.450(4)
O5 C47 1.454(4)
O6 C51 1.437(4)
O6 C54 1.446(4)
O7 C55 1.337(3)
O8 C69 1.347(3)
O9 C83 1.335(3)
O10 C97 1.441(4)
O10 C100 1.447(4)
O11 C104 1.450(4)
O11 C101 1.452(3)
O12 C108 1.437(4)
O12 C105 1.449(4)
C1 C6 1.398(4)
C1 C2 1.421(4)
C2 C3 1.398(4)
C2 C7 1.529(4)
C3 C4 1.393(4)
C4 C5 1.392(4)
C4 C11 1.538(4)
C5 C6 1.379(4)
C7 C10 1.528(4)
C7 C9 1.537(4)
C7 C8 1.538(4)
C11 C12 1.532(5)
C11 C14 1.533(5)
C11 C13 1.536(4)
C15 C20 1.399(4)
C15 C16 1.417(4)
C16 C17 1.393(4)
C16 C21 1.533(4)
C17 C18 1.397(4)
C18 C19 1.388(4)
C18 C25 1.526(4)
C19 C20 1.390(4)
C21 C23 1.529(5)
C21 C22 1.529(5)
C21 C24 1.535(5)
C25 C28 1.522(5)
C25 C26 1.532(5)
C25 C27 1.534(4)
C29 C34 1.394(4)
C29 C30 1.421(4)
C30 C31 1.394(4)
C30 C35 1.534(4)
C31 C32 1.395(4)
C32 C33 1.386(4)
C32 C39 1.533(4)
C33 C34 1.378(4)
C35 C37 1.533(4)
C35 C38 1.536(4)
C35 C36 1.538(4)
C39 C41 1.510(5)
C39 C42 1.518(5)
C39 C40 1.531(5)
C43 C44 1.514(4)
C44 C45 1.530(5)
C45 C46 1.500(5)
C47 C48 1.481(5)
C48 C49 1.507(6)
C49 C50 1.520(5)
C51 C52 1.517(5)
C52 C53 1.537(5)
C53 C54 1.510(4)
C55 C60 1.406(4)
C55 C56 1.415(4)
C56 C57 1.399(4)
C56 C61 1.529(4)
C57 C58 1.389(4)
C58 C59 1.388(4)
C58 C65 1.535(4)
C59 C60 1.381(4)
C61 C64 1.531(4)
C61 C62 1.533(4)
C61 C63 1.536(4)
C65 C66 1.527(4)
C65 C68 1.532(5)
C65 C67 1.532(5)
C69 C74 1.399(4)
C69 C70 1.418(4)
C70 C71 1.387(4)
C70 C75 1.536(4)
C71 C72 1.397(4)
C72 C73 1.383(4)
C72 C79 1.536(4)
C73 C74 1.384(4)
C75 C78 1.532(5)
C75 C77 1.536(4)
C75 C76 1.536(4)
C79 C80 1.525(4)
C79 C82 1.525(4)
C79 C81 1.533(4)
C83 C88 1.402(4)
C83 C84 1.422(4)
C84 C85 1.395(4)
C84 C89 1.531(4)
C85 C86 1.395(4)
C86 C87 1.387(4)
C86 C93 1.534(4)
C87 C88 1.383(4)
C89 C90 1.531(4)
C89 C92 1.536(4)
C89 C91 1.538(4)
C93 C95B 1.503(11)
C93 C94 1.508(7)
C93 C95 1.530(7)
C93 C96B 1.538(10)
C93 C96 1.541(6)
C93 C94B 1.556(12)
C97 C98 1.438(5)
C98 C99 1.518(5)
C99 C100 1.500(5)
C101 C102 1.513(4)
C102 C103 1.517(4)
C103 C104 1.504(4)
C105 C106 1.459(9)
C106 C107 1.462(10)
C107 C108 1.482(5)
